data_4345338
loop_
_publ_author_name
'Zhang, Fangjun'
'Zhang, Jie'
'Zhou, Xigeng'

_publ_section_title
;
 Facile Construction of Yttrium Pentasulfides from Yttrium Alkyl
 Precursors: Synthesis, Mechanism, and Reactivity.
;
_journal_issue 4
_journal_name_full 'Inorganic chemistry'
_journal_page_first 2070
_journal_page_last 2077
_journal_paper_doi 10.1021/acs.inorgchem.6b02747
_journal_volume 56
_journal_year 2017
_chemical_formula_sum 'C40 H54 B2 N12 S5 Y2'
_chemical_formula_weight 1062.69
_chemical_name_systematic
; 
 ? 
;
_space_group_crystal_system triclinic
_space_group_IT_number 2
_space_group_name_Hall '-P 1'
_space_group_name_H-M_alt 'P -1'
_symmetry_space_group_name_Hall '-P 1'
_symmetry_space_group_name_H-M 'P -1'
_atom_sites_solution_hydrogens geom
_audit_creation_method SHELXL-2013
_cell_angle_alpha 81.705(2)
_cell_angle_beta 87.565(2)
_cell_angle_gamma 86.122(2)
_cell_formula_units_Z 2
_cell_length_a 8.5206(12)
_cell_length_b 16.896(2)
_cell_length_c 20.087(3)
_cell_measurement_reflns_used 2712
_cell_measurement_temperature 173(2)
_cell_measurement_theta_max 22.31
_cell_measurement_theta_min 2.40
_cell_volume 2853.4(7)
_computing_cell_refinement 'Bruker SAINT'
_computing_data_collection 'Bruker APEX2'
_computing_data_reduction 'Bruker SAINT'
_computing_molecular_graphics 'Bruker SHELXTL'
_computing_publication_material 'Bruker SHELXTL'
_computing_structure_refinement 'SHELXL-2013 (Sheldrick, 2013)'
_computing_structure_solution 'SHELXS-97 (Sheldrick, 2008)'
_diffrn_ambient_temperature 173(2)
_diffrn_measured_fraction_theta_full 0.984
_diffrn_measured_fraction_theta_max 0.985
_diffrn_measurement_device_type 'Bruker APEX-II CCD'
_diffrn_measurement_method '\f and \w scans'
_diffrn_radiation_type MoK\a
_diffrn_radiation_wavelength 0.71073
_diffrn_reflns_av_R_equivalents 0.0527
_diffrn_reflns_av_unetI/netI 0.1356
_diffrn_reflns_Laue_measured_fraction_full 0.984
_diffrn_reflns_Laue_measured_fraction_max 0.985
_diffrn_reflns_limit_h_max 10
_diffrn_reflns_limit_h_min -10
_diffrn_reflns_limit_k_max 16
_diffrn_reflns_limit_k_min -21
_diffrn_reflns_limit_l_max 25
_diffrn_reflns_limit_l_min -25
_diffrn_reflns_number 20208
_diffrn_reflns_point_group_measured_fraction_full 0.984
_diffrn_reflns_point_group_measured_fraction_max 0.985
_diffrn_reflns_theta_full 25.242
_diffrn_reflns_theta_max 27.000
_diffrn_reflns_theta_min 1.025
_exptl_absorpt_coefficient_mu 2.243
_exptl_absorpt_correction_T_max 0.746
_exptl_absorpt_correction_T_min 0.663
_exptl_absorpt_correction_type multi-scan
_exptl_absorpt_process_details sadabs
_exptl_crystal_colour colourless
_exptl_crystal_density_diffrn 1.237
_exptl_crystal_description prism
_exptl_crystal_F_000 1092
_exptl_crystal_size_max 0.200
_exptl_crystal_size_mid 0.100
_exptl_crystal_size_min 0.050
_platon_squeeze_details ' '
_refine_diff_density_max 1.086
_refine_diff_density_min -0.673
_refine_diff_density_rms 0.160
_refine_ls_extinction_method none
_refine_ls_goodness_of_fit_ref 0.924
_refine_ls_hydrogen_treatment constr
_refine_ls_matrix_type full
_refine_ls_number_parameters 584
_refine_ls_number_reflns 12266
_refine_ls_number_restraints 49
_refine_ls_restrained_S_all 0.930
_refine_ls_R_factor_all 0.1239
_refine_ls_R_factor_gt 0.0713
_refine_ls_shift/su_max 0.003
_refine_ls_shift/su_mean 0.000
_refine_ls_structure_factor_coef Fsqd
_refine_ls_weighting_details
; 
 w=1/[\s^2^(Fo^2^)+(0.1355P)^2^] 
 where P=(Fo^2^+2Fc^2^)/3 
;
_refine_ls_weighting_scheme calc
_refine_ls_wR_factor_gt 0.1995
_refine_ls_wR_factor_ref 0.2284
_reflns_Friedel_coverage 0.000
_reflns_number_gt 6660
_reflns_number_total 12266
_reflns_threshold_expression 'I > 2\s(I)'
_cod_data_source_file ic6b02747_si_003.cif
_cod_data_source_block mo_50410d
_cod_original_cell_volume 2853.5(7)
_cod_database_code 4345338
_shelx_space_group_comment
; 
The symmetry employed for this shelxl refinement is uniquely defined 
by the following loop, which should always be used as a source of 
symmetry information in preference to the above space-group names. 
They are only intended as comments. 
;
_shelx_estimated_absorpt_t_min 0.663
_shelx_estimated_absorpt_t_max 0.896
_shelxl_version_number 2013-2

loop_
_space_group_symop_operation_xyz
'x, y, z'
'-x, -y, -z'

loop_
_atom_site_label
_atom_site_type_symbol
_atom_site_fract_x
_atom_site_fract_y
_atom_site_fract_z
_atom_site_U_iso_or_equiv
_atom_site_adp_type
_atom_site_occupancy
_atom_site_site_symmetry_order
_atom_site_calc_flag
_atom_site_refinement_flags_posn
_atom_site_refinement_flags_adp
_atom_site_refinement_flags_occupancy
_atom_site_disorder_assembly
_atom_site_disorder_group
Y1 Y 0.03632(7) 0.70503(4) 0.27924(3) 0.02606(18) Uani 1 1 d . . . . .
Y2 Y 0.47627(7) 0.24123(4) 0.22519(3) 0.02887(18) Uani 1 1 d . . . . .
S1 S 0.1822(2) 0.31616(13) 0.23230(13) 0.0608(6) Uani 1 1 d D . . . .
S2 S 0.1489(3) 0.21448(18) 0.29401(16) 0.0486(8) Uani 0.672(4) 1 d . . P A 1
S3 S 0.0807(6) 0.1255(3) 0.2427(3) 0.0636(12) Uani 0.672(4) 1 d . . P A 1
S4 S 0.2764(4) 0.11229(19) 0.17913(17) 0.0548(9) Uani 0.672(4) 1 d . . P A 1
S2' S 0.1312(7) 0.2230(4) 0.1989(3) 0.0574(19) Uani 0.328(4) 1 d D . P A 2
S3' S 0.0881(14) 0.1302(7) 0.2742(5) 0.0636(12) Uani 0.328(4) 1 d D . P A 2
S4' S 0.2968(8) 0.1079(4) 0.3222(4) 0.063(2) Uani 0.328(4) 1 d D . P A 2
S5 S 0.4671(2) 0.07976(12) 0.24295(13) 0.0590(6) Uani 1 1 d D . . . .
N1 N 0.1979(6) 0.7996(3) 0.2188(2) 0.0288(11) Uani 1 1 d . . . . .
N2 N 0.2428(6) 0.7917(3) 0.1515(2) 0.0288(12) Uani 1 1 d . . . . .
N3 N -0.0823(6) 0.7152(3) 0.1720(2) 0.0323(13) Uani 1 1 d . . . . .
N4 N 0.0138(6) 0.7242(4) 0.1148(2) 0.0400(15) Uani 1 1 d . . . . .
N5 N 0.2155(6) 0.6196(3) 0.2251(3) 0.0331(12) Uani 1 1 d . . . . .
N6 N 0.2538(6) 0.6417(3) 0.1576(2) 0.0305(12) Uani 1 1 d . . . . .
N7 N 0.1539(6) 0.6935(3) 0.3870(2) 0.0268(11) Uani 1 1 d . . . . .
N8 N 0.0568(6) 0.6960(3) 0.4427(2) 0.0262(11) Uani 1 1 d . . . . .
N9 N -0.1288(6) 0.6117(3) 0.3440(2) 0.0333(13) Uani 1 1 d . . . . .
N10 N -0.1679(6) 0.6221(3) 0.4099(2) 0.0264(11) Uani 1 1 d . . . . .
N11 N -0.1436(6) 0.7936(3) 0.3294(2) 0.0333(13) Uani 1 1 d . . . . .
N12 N -0.1869(6) 0.7758(3) 0.3968(2) 0.0308(12) Uani 1 1 d . . . . .
B1 B 0.1952(8) 0.7220(5) 0.1178(3) 0.0279(16) Uani 1 1 d . . . . .
H1 H 0.2421 0.7267 0.0710 0.034 Uiso 1 1 calc R U . . .
B2 B -0.1250(8) 0.6962(4) 0.4390(3) 0.0265(15) Uani 1 1 d . . . . .
H2 H -0.1719 0.6937 0.4857 0.032 Uiso 1 1 calc R U . . .
C1 C 0.2597(9) 0.8671(4) 0.2336(4) 0.0409(17) Uani 1 1 d . . . . .
C2 C 0.3348(12) 0.9007(5) 0.1761(4) 0.066(3) Uani 1 1 d . . . . .
H2A H 0.3852 0.9497 0.1715 0.080 Uiso 1 1 calc R U . . .
C3 C 0.3275(11) 0.8541(4) 0.1259(4) 0.055(2) Uani 1 1 d . . . . .
C4 C 0.2360(10) 0.8924(5) 0.3000(4) 0.051(2) Uani 1 1 d . . . . .
H4A H 0.2843 0.9434 0.3001 0.076 Uiso 1 1 calc R U . . .
H4B H 0.2848 0.8516 0.3339 0.076 Uiso 1 1 calc R U . . .
H4C H 0.1230 0.8992 0.3107 0.076 Uiso 1 1 calc R U . . .
C5 C 0.3893(16) 0.8645(6) 0.0516(4) 0.091(4) Uani 1 1 d . U . . .
H5A H 0.4537 0.8164 0.0433 0.137 Uiso 1 1 calc R U . . .
H5B H 0.4531 0.9112 0.0430 0.137 Uiso 1 1 calc R U . . .
H5C H 0.3000 0.8724 0.0217 0.137 Uiso 1 1 calc R U . . .
C6 C -0.2291(8) 0.7187(6) 0.1525(4) 0.060(2) Uani 1 1 d . U . . .
C7 C -0.2313(12) 0.7289(9) 0.0830(5) 0.115(5) Uani 1 1 d . U . . .
H7 H -0.3210 0.7321 0.0560 0.139 Uiso 1 1 calc R U . . .
C8 C -0.0778(11) 0.7334(9) 0.0612(4) 0.098(4) Uani 1 1 d D U . . .
C9 C -0.3658(9) 0.7125(7) 0.2023(4) 0.073(3) Uani 1 1 d . U . . .
H9A H -0.4202 0.6640 0.1989 0.109 Uiso 1 1 calc R U . . .
H9B H -0.4389 0.7597 0.1926 0.109 Uiso 1 1 calc R U . . .
H9C H -0.3274 0.7097 0.2479 0.109 Uiso 1 1 calc R U . . .
C10 C -0.0086(12) 0.7452(11) -0.0095(4) 0.140(6) Uani 1 1 d D U . . .
H10A H 0.0447 0.7955 -0.0174 0.210 Uiso 1 1 calc R U . . .
H10B H -0.0929 0.7474 -0.0416 0.210 Uiso 1 1 calc R U . . .
H10C H 0.0673 0.7004 -0.0156 0.210 Uiso 1 1 calc R U . . .
C11 C 0.2863(9) 0.5465(4) 0.2444(3) 0.0418(17) Uani 1 1 d . . . . .
C12 C 0.3697(12) 0.5222(5) 0.1868(4) 0.064(3) Uani 1 1 d . . . . .
H12 H 0.4274 0.4725 0.1847 0.077 Uiso 1 1 calc R U . . .
C13 C 0.3512(10) 0.5828(4) 0.1363(3) 0.050(2) Uani 1 1 d . . . . .
C14 C 0.2705(10) 0.5035(4) 0.3125(3) 0.051(2) Uani 1 1 d . . . . .
H14A H 0.1948 0.5335 0.3390 0.076 Uiso 1 1 calc R U . . .
H14B H 0.3730 0.4978 0.3337 0.076 Uiso 1 1 calc R U . . .
H14C H 0.2332 0.4503 0.3107 0.076 Uiso 1 1 calc R U . . .
C15 C 0.4083(15) 0.5876(6) 0.0625(4) 0.095(4) Uani 1 1 d . U . . .
H15A H 0.3193 0.6036 0.0332 0.143 Uiso 1 1 calc R U . . .
H15B H 0.4541 0.5350 0.0541 0.143 Uiso 1 1 calc R U . . .
H15C H 0.4882 0.6271 0.0531 0.143 Uiso 1 1 calc R U . . .
C16 C 0.2982(7) 0.6941(4) 0.4080(3) 0.0319(14) Uani 1 1 d . . . . .
C17 C 0.2982(8) 0.6959(5) 0.4760(4) 0.0447(18) Uani 1 1 d . . . . .
H17 H 0.3875 0.6965 0.5026 0.054 Uiso 1 1 calc R U . . .
C18 C 0.1455(8) 0.6965(4) 0.4977(3) 0.0362(16) Uani 1 1 d . . . . .
C19 C 0.4392(8) 0.6900(5) 0.3594(3) 0.0416(17) Uani 1 1 d . . . . .
H19A H 0.5141 0.7287 0.3677 0.062 Uiso 1 1 calc R U . . .
H19B H 0.4040 0.7028 0.3130 0.062 Uiso 1 1 calc R U . . .
H19C H 0.4904 0.6359 0.3660 0.062 Uiso 1 1 calc R U . . .
C20 C 0.0694(10) 0.7026(5) 0.5666(3) 0.054(2) Uani 1 1 d . . . . .
H20A H 0.0181 0.7563 0.5668 0.080 Uiso 1 1 calc R U . . .
H20B H 0.1502 0.6931 0.6006 0.080 Uiso 1 1 calc R U . . .
H20C H -0.0092 0.6625 0.5768 0.080 Uiso 1 1 calc R U . . .
C21 C -0.1771(8) 0.5402(4) 0.3340(3) 0.0375(16) Uani 1 1 d . . . . .
C22 C -0.2474(8) 0.5033(5) 0.3954(3) 0.0429(18) Uani 1 1 d . . . . .
H22 H -0.2907 0.4524 0.4034 0.051 Uiso 1 1 calc R U . . .
C23 C -0.2396(8) 0.5560(4) 0.4400(3) 0.0340(15) Uani 1 1 d . . . . .
C24 C -0.1532(10) 0.5106(5) 0.2691(3) 0.053(2) Uani 1 1 d . . . . .
H24A H -0.2514 0.5193 0.2447 0.080 Uiso 1 1 calc R U . . .
H24B H -0.1220 0.4532 0.2766 0.080 Uiso 1 1 calc R U . . .
H24C H -0.0703 0.5396 0.2427 0.080 Uiso 1 1 calc R U . . .
C25 C -0.2924(10) 0.5467(5) 0.5121(3) 0.052(2) Uani 1 1 d . . . . .
H25A H -0.3766 0.5876 0.5186 0.078 Uiso 1 1 calc R U . . .
H25B H -0.2036 0.5530 0.5399 0.078 Uiso 1 1 calc R U . . .
H25C H -0.3319 0.4933 0.5252 0.078 Uiso 1 1 calc R U . . .
C26 C -0.2106(9) 0.8661(4) 0.3082(4) 0.0445(18) Uani 1 1 d . . . . .
C27 C -0.2953(9) 0.8957(4) 0.3608(4) 0.0483(19) Uani 1 1 d D . . . .
H27 H -0.3529 0.9460 0.3593 0.058 Uiso 1 1 calc R U . . .
C28 C -0.2786(8) 0.8365(4) 0.4164(3) 0.0379(16) Uani 1 1 d D . . . .
C29 C -0.1924(10) 0.9069(5) 0.2405(4) 0.062(3) Uani 1 1 d . . . . .
H29A H -0.0843 0.8967 0.2237 0.094 Uiso 1 1 calc R U . . .
H29B H -0.2143 0.9646 0.2403 0.094 Uiso 1 1 calc R U . . .
H29C H -0.2661 0.8871 0.2116 0.094 Uiso 1 1 calc R U . . .
C30 C -0.3416(10) 0.8381(6) 0.4864(4) 0.059(2) Uani 1 1 d . . . . .
H30A H -0.4321 0.8047 0.4946 0.088 Uiso 1 1 calc R U . . .
H30B H -0.3747 0.8933 0.4926 0.088 Uiso 1 1 calc R U . . .
H30C H -0.2596 0.8172 0.5182 0.088 Uiso 1 1 calc R U . . .
C31 C 0.5864(8) 0.3366(4) 0.3050(3) 0.0413(17) Uani 1 1 d D . . . .
H31 H 0.5682 0.3923 0.2899 0.050 Uiso 1 1 calc R U . . .
C32 C 0.4879(9) 0.2902(4) 0.3478(3) 0.0438(18) Uani 1 1 d D . . . .
H32 H 0.3930 0.3087 0.3687 0.053 Uiso 1 1 calc R U . . .
C33 C 0.5506(11) 0.2122(5) 0.3549(3) 0.057(2) Uani 1 1 d . . . . .
H33 H 0.5045 0.1676 0.3807 0.068 Uiso 1 1 calc R U . . .
C34 C 0.6953(9) 0.2096(5) 0.3174(3) 0.0455(19) Uani 1 1 d . . . . .
H34 H 0.7637 0.1637 0.3133 0.055 Uiso 1 1 calc R U . . .
C35 C 0.7171(9) 0.2890(5) 0.2875(3) 0.0463(19) Uani 1 1 d . . . . .
H35 H 0.8053 0.3068 0.2603 0.056 Uiso 1 1 calc R U . . .
C36 C 0.4626(13) 0.2609(9) 0.0906(4) 0.081(3) Uani 1 1 d . . . . .
H36 H 0.3735 0.2430 0.0715 0.097 Uiso 1 1 calc R U . . .
C37 C 0.4766(14) 0.3333(9) 0.1053(5) 0.090(4) Uani 1 1 d . . . . .
H37 H 0.3975 0.3759 0.0995 0.108 Uiso 1 1 calc R U . . .
C38 C 0.6159(13) 0.3381(7) 0.1291(5) 0.079(3) Uani 1 1 d . . . . .
H38 H 0.6510 0.3850 0.1432 0.095 Uiso 1 1 calc R U . . .
C39 C 0.7052(12) 0.2668(8) 0.1313(4) 0.075(3) Uani 1 1 d . . . . .
H39 H 0.8105 0.2553 0.1451 0.091 Uiso 1 1 calc R U . . .
C40 C 0.6019(17) 0.2143(8) 0.1078(5) 0.103(4) Uani 1 1 d . . . . .
H40 H 0.6231 0.1591 0.1044 0.124 Uiso 1 1 calc R U . . .

loop_
_atom_site_aniso_label
_atom_site_aniso_U_11
_atom_site_aniso_U_22
_atom_site_aniso_U_33
_atom_site_aniso_U_23
_atom_site_aniso_U_13
_atom_site_aniso_U_12
Y1 0.0246(3) 0.0359(4) 0.0175(3) -0.0037(2) 0.0006(2) -0.0020(3)
Y2 0.0298(3) 0.0301(4) 0.0282(3) -0.0102(2) 0.0040(2) -0.0028(3)
S1 0.0449(12) 0.0405(12) 0.0930(17) -0.0064(11) 0.0123(11) 0.0112(9)
S2 0.0382(16) 0.0441(18) 0.0624(19) -0.0076(14) 0.0117(13) -0.0024(13)
S3 0.0422(14) 0.0556(17) 0.098(4) -0.020(3) -0.011(3) -0.0186(12)
S4 0.058(2) 0.0459(19) 0.067(2) -0.0256(15) -0.0211(16) 0.0032(15)
S2' 0.038(3) 0.068(5) 0.070(4) -0.020(3) -0.012(3) -0.003(3)
S3' 0.0422(14) 0.0556(17) 0.098(4) -0.020(3) -0.011(3) -0.0186(12)
S4' 0.055(4) 0.048(4) 0.087(5) 0.001(4) -0.009(4) -0.019(3)
S5 0.0467(12) 0.0324(11) 0.1009(17) -0.0189(11) -0.0132(11) 0.0032(9)
N1 0.028(3) 0.029(3) 0.030(3) -0.008(2) 0.006(2) -0.003(2)
N2 0.034(3) 0.032(3) 0.019(2) 0.000(2) 0.007(2) -0.006(2)
N3 0.026(3) 0.053(4) 0.018(2) -0.007(2) 0.004(2) -0.003(3)
N4 0.026(3) 0.074(4) 0.018(2) 0.001(3) -0.005(2) 0.000(3)
N5 0.040(3) 0.025(3) 0.035(3) -0.007(2) -0.004(2) 0.005(2)
N6 0.038(3) 0.031(3) 0.022(2) -0.004(2) -0.003(2) 0.000(2)
N7 0.026(3) 0.030(3) 0.024(2) -0.005(2) 0.000(2) 0.000(2)
N8 0.030(3) 0.033(3) 0.017(2) -0.007(2) -0.006(2) -0.003(2)
N9 0.032(3) 0.048(4) 0.021(2) -0.005(2) 0.003(2) -0.011(3)
N10 0.023(3) 0.033(3) 0.023(2) -0.005(2) 0.004(2) 0.000(2)
N11 0.034(3) 0.037(3) 0.026(3) -0.002(2) 0.002(2) 0.012(3)
N12 0.029(3) 0.041(3) 0.021(2) -0.001(2) -0.003(2) 0.003(2)
B1 0.025(3) 0.049(5) 0.009(3) 0.000(3) 0.001(2) -0.006(3)
B2 0.028(4) 0.034(4) 0.018(3) -0.007(3) 0.009(3) -0.002(3)
C1 0.052(5) 0.027(4) 0.044(4) -0.008(3) 0.003(3) -0.005(3)
C2 0.130(9) 0.032(4) 0.042(4) -0.008(4) 0.009(5) -0.042(5)
C3 0.093(7) 0.032(4) 0.042(4) -0.007(3) -0.003(4) -0.014(4)
C4 0.063(5) 0.039(5) 0.055(5) -0.022(4) -0.004(4) -0.007(4)
C5 0.168(11) 0.058(6) 0.050(5) -0.007(4) 0.034(6) -0.047(7)
C6 0.026(4) 0.118(7) 0.038(4) -0.008(4) -0.008(3) -0.012(4)
C7 0.042(5) 0.228(13) 0.074(7) -0.001(8) -0.037(5) -0.014(7)
C8 0.046(5) 0.215(12) 0.034(4) -0.009(6) -0.014(4) -0.025(6)
C9 0.022(4) 0.128(9) 0.066(5) -0.003(6) -0.008(4) -0.014(5)
C10 0.049(6) 0.33(2) 0.038(5) -0.008(8) -0.006(5) -0.009(9)
C11 0.059(5) 0.033(4) 0.033(3) -0.009(3) -0.010(3) 0.011(3)
C12 0.127(8) 0.027(4) 0.035(4) -0.010(3) 0.006(4) 0.026(5)
C13 0.078(6) 0.036(4) 0.033(4) -0.004(3) 0.031(4) 0.002(4)
C14 0.081(6) 0.034(4) 0.035(4) -0.002(3) -0.010(4) 0.008(4)
C15 0.169(11) 0.056(6) 0.047(5) -0.003(4) 0.044(6) 0.055(7)
C16 0.030(3) 0.033(4) 0.032(3) -0.005(3) -0.006(3) 0.004(3)
C17 0.034(4) 0.056(5) 0.045(4) -0.011(4) -0.015(3) 0.004(3)
C18 0.046(4) 0.044(4) 0.020(3) -0.008(3) -0.013(3) 0.004(3)
C19 0.027(4) 0.058(5) 0.040(4) -0.008(3) -0.003(3) -0.002(3)
C20 0.056(5) 0.079(6) 0.027(3) -0.014(4) -0.009(3) 0.001(4)
C21 0.036(4) 0.047(4) 0.030(3) -0.002(3) -0.004(3) -0.012(3)
C22 0.042(4) 0.047(5) 0.039(4) 0.002(3) -0.002(3) -0.022(3)
C23 0.034(4) 0.041(4) 0.027(3) 0.002(3) 0.003(3) -0.014(3)
C24 0.064(5) 0.066(6) 0.036(4) -0.020(4) 0.012(4) -0.030(4)
C25 0.063(5) 0.057(5) 0.036(4) 0.002(4) 0.006(4) -0.024(4)
C26 0.047(4) 0.033(4) 0.052(4) -0.009(3) 0.000(3) 0.017(3)
C27 0.050(5) 0.032(4) 0.060(5) -0.011(4) 0.010(4) 0.018(3)
C28 0.033(4) 0.045(4) 0.034(3) -0.005(3) 0.009(3) 0.004(3)
C29 0.066(6) 0.052(5) 0.057(5) 0.016(4) 0.013(4) 0.027(4)
C30 0.063(6) 0.071(6) 0.041(4) -0.016(4) 0.016(4) 0.013(5)
C31 0.048(4) 0.032(4) 0.048(4) -0.019(3) -0.009(3) 0.002(3)
C32 0.058(5) 0.042(5) 0.033(4) -0.015(3) 0.001(3) 0.002(4)
C33 0.095(7) 0.051(5) 0.024(3) -0.009(3) 0.003(4) 0.000(5)
C34 0.046(4) 0.051(5) 0.038(4) -0.005(3) -0.009(3) 0.011(4)
C35 0.044(4) 0.064(5) 0.033(4) -0.013(4) -0.010(3) -0.008(4)
C36 0.080(8) 0.133(11) 0.035(5) -0.021(6) -0.013(5) -0.014(7)
C37 0.081(8) 0.131(11) 0.055(6) -0.011(7) 0.005(5) 0.006(8)
C38 0.069(7) 0.098(9) 0.068(6) 0.001(6) -0.007(5) -0.007(6)
C39 0.066(6) 0.118(9) 0.044(5) -0.019(5) 0.003(4) 0.001(7)
C40 0.133(11) 0.108(10) 0.078(7) -0.068(7) 0.024(7) 0.023(9)

loop_
_atom_type_symbol
_atom_type_description
_atom_type_scat_dispersion_real
_atom_type_scat_dispersion_imag
_atom_type_scat_source
C C 0.0033 0.0016 'International Tables Vol C Tables 4.2.6.8 and 6.1.1.4'
H H 0.0000 0.0000 'International Tables Vol C Tables 4.2.6.8 and 6.1.1.4'
B B 0.0013 0.0007 'International Tables Vol C Tables 4.2.6.8 and 6.1.1.4'
N N 0.0061 0.0033 'International Tables Vol C Tables 4.2.6.8 and 6.1.1.4'
S S 0.1246 0.1234 'International Tables Vol C Tables 4.2.6.8 and 6.1.1.4'
Y Y -2.7962 3.5667 'International Tables Vol C Tables 4.2.6.8 and 6.1.1.4'

loop_
_geom_angle_atom_site_label_1
_geom_angle_atom_site_label_2
_geom_angle_atom_site_label_3
_geom_angle
N1 Y1 N11 98.90(19)
N1 Y1 N5 79.61(18)
N11 Y1 N5 177.84(17)
N1 Y1 N9 177.89(18)
N11 Y1 N9 79.45(19)
N5 Y1 N9 102.08(19)
N1 Y1 N3 81.80(18)
N11 Y1 N3 98.36(18)
N5 Y1 N3 79.91(18)
N9 Y1 N3 99.69(18)
N1 Y1 N7 98.78(17)
N11 Y1 N7 81.74(17)
N5 Y1 N7 100.01(17)
N9 Y1 N7 79.74(17)
N3 Y1 N7 179.40(18)
C40 Y2 C38 49.4(4)
C40 Y2 C34 108.9(4)
C38 Y2 C34 102.6(3)
C40 Y2 C39 31.3(4)
C38 Y2 C39 30.0(3)
C34 Y2 C39 88.7(3)
C40 Y2 C31 125.6(4)
C38 Y2 C31 83.3(3)
C34 Y2 C31 50.3(2)
C39 Y2 C31 94.3(3)
C40 Y2 C37 49.1(4)
C38 Y2 C37 28.5(3)
C34 Y2 C37 131.2(3)
C39 Y2 C37 49.2(3)
C31 Y2 C37 102.5(4)
C40 Y2 C33 138.1(4)
C38 Y2 C33 126.6(3)
C34 Y2 C33 30.8(2)
C39 Y2 C33 119.1(3)
C31 Y2 C33 49.3(2)
C37 Y2 C33 151.4(4)
C40 Y2 C35 103.4(4)
C38 Y2 C35 76.9(3)
C34 Y2 C35 30.6(2)
C39 Y2 C35 74.1(3)
C31 Y2 C35 30.2(2)
C37 Y2 C35 104.1(3)
C33 Y2 C35 49.9(3)
C40 Y2 C36 30.6(3)
C38 Y2 C36 47.6(4)
C34 Y2 C36 137.8(3)
C39 Y2 C36 50.2(3)
C31 Y2 C36 129.6(3)
C37 Y2 C36 28.4(3)
C33 Y2 C36 168.4(3)
C35 Y2 C36 122.1(3)
C40 Y2 S5 81.5(3)
C38 Y2 S5 130.1(3)
C34 Y2 S5 82.86(18)
C39 Y2 S5 102.5(3)
C31 Y2 S5 129.74(16)
C37 Y2 S5 124.3(3)
C33 Y2 S5 81.64(19)
C35 Y2 S5 112.09(18)
C36 Y2 S5 96.0(3)
C40 Y2 C32 152.7(4)
C38 Y2 C32 112.4(3)
C34 Y2 C32 50.0(2)
C39 Y2 C32 122.2(3)
C31 Y2 C32 29.6(2)
C37 Y2 C32 127.1(4)
C33 Y2 C32 29.6(2)
C35 Y2 C32 49.4(2)
C36 Y2 C32 155.4(3)
S5 Y2 C32 108.59(16)
C40 Y2 S1 120.0(3)
C38 Y2 S1 101.7(3)
C34 Y2 S1 130.15(18)
C39 Y2 S1 129.4(3)
C31 Y2 S1 90.88(17)
C37 Y2 S1 80.5(3)
C33 Y2 S1 101.9(2)
C35 Y2 S1 121.03(18)
C36 Y2 S1 89.5(3)
S5 Y2 S1 112.05(7)
C32 Y2 S1 80.51(18)
S2' S1 Y2 80.4(2)
S2 S1 Y2 79.88(10)
S1 S2 S3 111.8(2)
S1 S2 Y2 60.63(9)
S3 S2 Y2 99.27(18)
S2 S3 S4 100.6(2)
S3 S4 S5 105.5(2)
S3 S4 Y2 98.30(16)
S5 S4 Y2 58.64(9)
S1 S2' S3' 112.7(4)
S1 S2' Y2 62.16(17)
S3' S2' Y2 98.8(4)
S4' S3' S2' 104.0(6)
S3' S4' S5 104.0(5)
S3' S4' Y2 94.9(4)
S5 S4' Y2 56.84(16)
S4 S5 Y2 79.69(11)
S4' S5 Y2 80.51(19)
C1 N1 N2 107.6(5)
C1 N1 Y1 133.6(4)
N2 N1 Y1 118.7(4)
C3 N2 N1 108.6(5)
C3 N2 B1 129.3(5)
N1 N2 B1 122.1(5)
C6 N3 N4 107.4(5)
C6 N3 Y1 134.1(5)
N4 N3 Y1 118.4(4)
C8 N4 N3 108.0(6)
C8 N4 B1 129.7(6)
N3 N4 B1 122.3(4)
C11 N5 N6 107.7(5)
C11 N5 Y1 133.7(4)
N6 N5 Y1 118.4(4)
C13 N6 N5 108.5(5)
C13 N6 B1 128.6(5)
N5 N6 B1 122.9(5)
C16 N7 N8 106.0(5)
C16 N7 Y1 135.2(4)
N8 N7 Y1 118.2(3)
C18 N8 N7 109.3(5)
C18 N8 B2 128.7(5)
N7 N8 B2 121.9(4)
C21 N9 N10 107.9(5)
C21 N9 Y1 132.9(4)
N10 N9 Y1 118.3(4)
C23 N10 N9 108.0(5)
C23 N10 B2 130.1(5)
N9 N10 B2 121.8(5)
C26 N11 N12 106.3(5)
C26 N11 Y1 133.8(4)
N12 N11 Y1 119.6(4)
C28 N12 N11 110.0(5)
C28 N12 B2 129.3(5)
N11 N12 B2 120.6(5)
N2 B1 N6 110.5(5)
N2 B1 N4 109.7(6)
N6 B1 N4 108.8(5)
N10 B2 N8 109.5(5)
N10 B2 N12 112.8(5)
N8 B2 N12 109.0(5)
N1 C1 C2 106.4(6)
N1 C1 C4 121.6(6)
C2 C1 C4 132.0(7)
C1 C2 C3 110.9(7)
N2 C3 C2 106.4(7)
N2 C3 C5 121.2(7)
C2 C3 C5 132.3(7)
N3 C6 C7 109.8(7)
N3 C6 C9 121.7(6)
C7 C6 C9 128.5(7)
C8 C7 C6 105.7(7)
N4 C8 C7 109.0(7)
N4 C8 C10 121.4(8)
C7 C8 C10 129.6(8)
N5 C11 C12 107.4(6)
N5 C11 C14 123.1(6)
C12 C11 C14 129.4(7)
C13 C12 C11 107.1(7)
C12 C13 N6 109.2(6)
C12 C13 C15 129.4(7)
N6 C13 C15 121.1(6)
N7 C16 C17 111.2(6)
N7 C16 C19 120.8(5)
C17 C16 C19 128.0(6)
C18 C17 C16 106.4(6)
C17 C18 N8 107.1(6)
C17 C18 C20 131.4(6)
N8 C18 C20 121.3(6)
N9 C21 C22 108.4(6)
N9 C21 C24 121.9(6)
C22 C21 C24 129.7(7)
C23 C22 C21 105.9(6)
C22 C23 N10 109.7(5)
C22 C23 C25 128.4(6)
N10 C23 C25 121.9(6)
N11 C26 C27 110.2(6)
N11 C26 C29 123.7(7)
C27 C26 C29 126.1(7)
C26 C27 C28 106.0(6)
N12 C28 C27 107.5(6)
N12 C28 C30 124.0(6)
C27 C28 C30 128.5(7)
C32 C31 C35 109.1(7)
C32 C31 Y2 77.1(4)
C35 C31 Y2 75.2(4)
C31 C32 C33 108.1(7)
C31 C32 Y2 73.4(4)
C33 C32 Y2 73.6(4)
C32 C33 C34 108.8(7)
C32 C33 Y2 76.8(4)
C34 C33 Y2 74.0(4)
C35 C34 C33 106.1(7)
C35 C34 Y2 75.3(4)
C33 C34 Y2 75.2(4)
C31 C35 C34 107.8(7)
C31 C35 Y2 74.6(4)
C34 C35 Y2 74.0(4)
C37 C36 C40 108.4(11)
C37 C36 Y2 75.3(6)
C40 C36 Y2 72.8(5)
C38 C37 C36 109.9(12)
C38 C37 Y2 74.4(6)
C36 C37 Y2 76.3(7)
C37 C38 C39 111.8(12)
C37 C38 Y2 77.0(7)
C39 C38 Y2 76.1(6)
C38 C39 C40 103.6(10)
C38 C39 Y2 73.9(6)
C40 C39 Y2 73.1(6)
C36 C40 C39 106.2(11)
C36 C40 Y2 76.5(5)
C39 C40 Y2 75.6(5)

loop_
_geom_bond_atom_site_label_1
_geom_bond_atom_site_label_2
_geom_bond_distance
Y1 N1 2.350(5)
Y1 N11 2.365(5)
Y1 N5 2.369(5)
Y1 N9 2.390(5)
Y1 N3 2.397(5)
Y1 N7 2.401(5)
Y2 C40 2.635(9)
Y2 C38 2.641(10)
Y2 C34 2.660(7)
Y2 C39 2.668(9)
Y2 C31 2.670(7)
Y2 C37 2.672(10)
Y2 C33 2.676(7)
Y2 C35 2.677(7)
Y2 C36 2.683(8)
Y2 S5 2.706(2)
Y2 C32 2.716(7)
Y2 S1 2.737(2)
Y2 S2' 3.053(6)
Y2 S4' 3.187(7)
S1 S2' 1.880(7)
S1 S2 1.998(4)
S2 S3 2.068(5)
S3 S4 2.076(6)
S4 S5 2.107(4)
S2' S3' 2.055(13)
S3' S4' 2.046(12)
S4' S5 2.190(8)
N1 C1 1.362(9)
N1 N2 1.412(7)
N2 C3 1.346(9)
N2 B1 1.526(9)
N3 C6 1.321(8)
N3 N4 1.379(7)
N4 C8 1.341(9)
N4 B1 1.547(8)
N5 C11 1.349(8)
N5 N6 1.385(7)
N6 C13 1.358(9)
N6 B1 1.536(8)
N7 C16 1.317(8)
N7 N8 1.366(7)
N8 C18 1.366(7)
N8 B2 1.554(8)
N9 C21 1.346(9)
N9 N10 1.385(7)
N10 C23 1.361(8)
N10 B2 1.527(9)
N11 C26 1.336(8)
N11 N12 1.385(7)
N12 C28 1.341(9)
N12 B2 1.555(8)
C1 C2 1.365(10)
C1 C4 1.461(10)
C2 C3 1.372(10)
C3 C5 1.550(11)
C6 C7 1.381(12)
C6 C9 1.502(11)
C7 C8 1.365(13)
C8 C10 1.506(11)
C11 C12 1.428(10)
C11 C14 1.459(9)
C12 C13 1.339(10)
C13 C15 1.532(10)
C16 C17 1.370(9)
C16 C19 1.520(9)
C17 C18 1.354(10)
C18 C20 1.517(9)
C21 C22 1.425(9)
C21 C24 1.464(9)
C22 C23 1.358(10)
C23 C25 1.488(9)
C26 C27 1.387(10)
C26 C29 1.440(10)
C27 C28 1.392(9)
C28 C30 1.488(9)
C31 C32 1.374(9)
C31 C35 1.393(11)
C32 C33 1.378(11)
C33 C34 1.418(11)
C34 C35 1.409(11)
C36 C37 1.314(16)
C36 C40 1.406(15)
C37 C38 1.310(14)
C38 C39 1.376(15)
C39 C40 1.431(16)

loop_
_geom_torsion_atom_site_label_1
_geom_torsion_atom_site_label_2
_geom_torsion_atom_site_label_3
_geom_torsion_atom_site_label_4
_geom_torsion
S2 S1 S2' S3' 4.2(4)
Y2 S1 S2' S3' 88.0(5)
S2 S1 S2' Y2 -83.90(16)
C1 N1 N2 C3 -1.1(8)
Y1 N1 N2 C3 176.9(5)
C1 N1 N2 B1 179.5(6)
Y1 N1 N2 B1 -2.5(7)
C6 N3 N4 C8 0.3(10)
Y1 N3 N4 C8 -176.4(7)
C6 N3 N4 B1 -179.0(7)
Y1 N3 N4 B1 4.4(8)
C11 N5 N6 C13 -1.5(8)
Y1 N5 N6 C13 -177.1(5)
C11 N5 N6 B1 -179.6(6)
Y1 N5 N6 B1 4.8(7)
C16 N7 N8 C18 -1.3(7)
Y1 N7 N8 C18 -174.1(4)
C16 N7 N8 B2 -180.0(5)
Y1 N7 N8 B2 7.2(7)
C21 N9 N10 C23 0.3(7)
Y1 N9 N10 C23 -170.2(4)
C21 N9 N10 B2 178.0(5)
Y1 N9 N10 B2 7.4(7)
C26 N11 N12 C28 0.0(7)
Y1 N11 N12 C28 174.8(4)
C26 N11 N12 B2 -177.9(6)
Y1 N11 N12 B2 -3.1(7)
C3 N2 B1 N6 123.0(7)
N1 N2 B1 N6 -57.7(7)
C3 N2 B1 N4 -117.0(8)
N1 N2 B1 N4 62.3(7)
C13 N6 B1 N2 -121.3(7)
N5 N6 B1 N2 56.4(7)
C13 N6 B1 N4 118.2(7)
N5 N6 B1 N4 -64.1(7)
C8 N4 B1 N2 117.6(10)
N3 N4 B1 N2 -63.3(8)
C8 N4 B1 N6 -121.3(10)
N3 N4 B1 N6 57.8(8)
C23 N10 B2 N8 110.6(7)
N9 N10 B2 N8 -66.4(7)
C23 N10 B2 N12 -127.9(6)
N9 N10 B2 N12 55.0(7)
C18 N8 B2 N10 -121.3(6)
N7 N8 B2 N10 57.2(7)
C18 N8 B2 N12 115.0(7)
N7 N8 B2 N12 -66.6(7)
C28 N12 B2 N10 124.6(7)
N11 N12 B2 N10 -58.0(7)
C28 N12 B2 N8 -113.7(7)
N11 N12 B2 N8 63.8(7)
N2 N1 C1 C2 2.1(8)
Y1 N1 C1 C2 -175.4(6)
N2 N1 C1 C4 -179.5(7)
Y1 N1 C1 C4 3.0(11)
N1 C1 C2 C3 -2.5(11)
C4 C1 C2 C3 179.4(9)
N1 N2 C3 C2 -0.4(9)
B1 N2 C3 C2 178.9(7)
N1 N2 C3 C5 -177.7(8)
B1 N2 C3 C5 1.6(13)
C1 C2 C3 N2 1.8(11)
C1 C2 C3 C5 178.7(11)
N4 N3 C6 C7 0.7(12)
Y1 N3 C6 C7 176.6(8)
N4 N3 C6 C9 -178.8(9)
Y1 N3 C6 C9 -2.9(14)
N3 C6 C7 C8 -1.4(16)
C9 C6 C7 C8 178.1(12)
N3 N4 C8 C7 -1.2(14)
B1 N4 C8 C7 178.0(10)
N3 N4 C8 C10 179.7(12)
B1 N4 C8 C10 -1(2)
C6 C7 C8 N4 1.6(17)
C6 C7 C8 C10 -179.4(15)
N6 N5 C11 C12 -0.6(8)
Y1 N5 C11 C12 174.0(6)
N6 N5 C11 C14 -179.2(7)
Y1 N5 C11 C14 -4.6(11)
N5 C11 C12 C13 2.6(10)
C14 C11 C12 C13 -179.0(8)
C11 C12 C13 N6 -3.5(11)
C11 C12 C13 C15 -176.6(10)
N5 N6 C13 C12 3.2(9)
B1 N6 C13 C12 -178.9(7)
N5 N6 C13 C15 177.0(8)
B1 N6 C13 C15 -5.1(13)
N8 N7 C16 C17 0.8(7)
Y1 N7 C16 C17 171.9(5)
N8 N7 C16 C19 178.7(6)
Y1 N7 C16 C19 -10.2(10)
N7 C16 C17 C18 -0.1(8)
C19 C16 C17 C18 -177.8(7)
C16 C17 C18 N8 -0.7(8)
C16 C17 C18 C20 -176.4(8)
N7 N8 C18 C17 1.2(7)
B2 N8 C18 C17 179.8(6)
N7 N8 C18 C20 177.4(6)
B2 N8 C18 C20 -4.0(11)
N10 N9 C21 C22 -0.7(7)
Y1 N9 C21 C22 168.0(5)
N10 N9 C21 C24 -179.9(6)
Y1 N9 C21 C24 -11.2(10)
N9 C21 C22 C23 0.8(8)
C24 C21 C22 C23 179.9(8)
C21 C22 C23 N10 -0.6(8)
C21 C22 C23 C25 -178.3(7)
N9 N10 C23 C22 0.2(7)
B2 N10 C23 C22 -177.2(6)
N9 N10 C23 C25 178.1(6)
B2 N10 C23 C25 0.7(11)
N12 N11 C26 C27 0.4(8)
Y1 N11 C26 C27 -173.4(5)
N12 N11 C26 C29 179.2(8)
Y1 N11 C26 C29 5.4(12)
N11 C26 C27 C28 -0.6(9)
C29 C26 C27 C28 -179.4(8)
N11 N12 C28 C27 -0.4(8)
B2 N12 C28 C27 177.3(6)
N11 N12 C28 C30 -178.0(7)
B2 N12 C28 C30 -0.3(11)
C26 C27 C28 N12 0.6(9)
C26 C27 C28 C30 178.1(8)
C35 C31 C32 C33 -3.1(8)
Y2 C31 C32 C33 65.9(5)
C35 C31 C32 Y2 -69.1(5)
C31 C32 C33 C34 1.9(9)
Y2 C32 C33 C34 67.7(5)
C31 C32 C33 Y2 -65.8(5)
C32 C33 C34 C35 0.0(8)
Y2 C33 C34 C35 69.6(5)
C32 C33 C34 Y2 -69.6(5)
C32 C31 C35 C34 3.1(8)
Y2 C31 C35 C34 -67.2(5)
C32 C31 C35 Y2 70.3(5)
C33 C34 C35 C31 -1.9(8)
Y2 C34 C35 C31 67.6(5)
C33 C34 C35 Y2 -69.5(5)
C40 C36 C37 C38 1.6(13)
Y2 C36 C37 C38 67.5(8)
C40 C36 C37 Y2 -65.9(8)
C36 C37 C38 C39 0.3(13)
Y2 C37 C38 C39 69.0(8)
C36 C37 C38 Y2 -68.7(8)
C37 C38 C39 C40 -2.1(12)
Y2 C38 C39 C40 67.6(7)
C37 C38 C39 Y2 -69.6(8)
C37 C36 C40 C39 -2.9(12)
Y2 C36 C40 C39 -70.4(7)
C37 C36 C40 Y2 67.5(8)
C38 C39 C40 C36 2.9(11)
Y2 C39 C40 C36 71.1(7)
C38 C39 C40 Y2 -68.2(7)

loop_
_platon_squeeze_void_nr
_platon_squeeze_void_average_x
_platon_squeeze_void_average_y
_platon_squeeze_void_average_z
_platon_squeeze_void_volume
_platon_squeeze_void_count_electrons
1 -0.007 0.000 0.000 246.5 57.4
2 -0.021 0.000 0.500 218.6 47.8
3 0.000 0.500 0.000 184.0 57.7
